data_1512749
loop_
_publ_author_name
'Timothy J. Boyle'
'Leigh Anna M. Steele'
'Alia Saad'

_publ_section_title
;
 Synthesis and characterization of the heavy alkaline earth aryloxide
 congeners
;
_journal_name_full
;
Inorganica Chimica Acta
;
_journal_page_first 259
_journal_page_last 268
_journal_paper_doi 10.1016/j.ica.2012.07.019
_journal_volume 394
_journal_year 2013
_chemical_formula_moiety 'C43 H57 Ba N3 O2'
_chemical_formula_sum 'C43 H57 Ba N3 O2'
_chemical_formula_weight 785.26
_space_group_IT_number 15
_symmetry_cell_setting monoclinic
_symmetry_space_group_name_Hall '-C 2yc'
_symmetry_space_group_name_H-M 'C 1 2/c 1'
_atom_sites_solution_hydrogens geom
_atom_sites_solution_primary direct
_atom_sites_solution_secondary difmap
_cell_angle_alpha 90.00
_cell_angle_beta 99.6480(10)
_cell_angle_gamma 90.00
_cell_formula_units_Z 4
_cell_length_a 13.5933(13)
_cell_length_b 14.5727(13)
_cell_length_c 21.541(2)
_cell_measurement_reflns_used 9997
_cell_measurement_temperature 273(2)
_cell_measurement_theta_max 25.25
_cell_measurement_theta_min 2.38
_cell_volume 4206.7(7)
_computing_cell_refinement 'Bruker SAINT'
_computing_data_collection 'Bruker APEX2'
_computing_data_reduction 'Bruker SAINT'
_computing_molecular_graphics 'Bruker SHELXTL'
_computing_publication_material 'Bruker SHELXTL'
_computing_structure_refinement 'SHELXL-97 (Sheldrick, 2008)'
_computing_structure_solution 'SHELXS-97 (Sheldrick, 2008)'
_diffrn_ambient_temperature 273(2)
_diffrn_measured_fraction_theta_full 1.000
_diffrn_measured_fraction_theta_max 1.000
_diffrn_measurement_device_type 'Bruker APEX-II CCD'
_diffrn_measurement_method '\f and \w scans'
_diffrn_radiation_monochromator graphite
_diffrn_radiation_source 'fine-focus sealed tube'
_diffrn_radiation_type MoK\a
_diffrn_radiation_wavelength 0.71073
_diffrn_reflns_av_R_equivalents 0.0242
_diffrn_reflns_av_sigmaI/netI 0.0201
_diffrn_reflns_limit_h_max 15
_diffrn_reflns_limit_h_min -16
_diffrn_reflns_limit_k_max 17
_diffrn_reflns_limit_k_min -17
_diffrn_reflns_limit_l_max 25
_diffrn_reflns_limit_l_min -25
_diffrn_reflns_number 14964
_diffrn_reflns_theta_full 25.26
_diffrn_reflns_theta_max 25.26
_diffrn_reflns_theta_min 1.92
_exptl_absorpt_coefficient_mu 0.980
_exptl_absorpt_correction_T_max 0.8670
_exptl_absorpt_correction_T_min 0.8281
_exptl_absorpt_correction_type multi-scan
_exptl_absorpt_process_details SADABS
_exptl_crystal_colour colorless
_exptl_crystal_density_diffrn 1.240
_exptl_crystal_density_method 'not measured'
_exptl_crystal_description plate
_exptl_crystal_F_000 1632
_exptl_crystal_size_max 0.20
_exptl_crystal_size_mid 0.18
_exptl_crystal_size_min 0.15
_refine_diff_density_max 0.641
_refine_diff_density_min -0.334
_refine_diff_density_rms 0.068
_refine_ls_extinction_method none
_refine_ls_goodness_of_fit_ref 0.805
_refine_ls_hydrogen_treatment constr
_refine_ls_matrix_type full
_refine_ls_number_parameters 193
_refine_ls_number_reflns 3810
_refine_ls_number_restraints 0
_refine_ls_restrained_S_all 0.805
_refine_ls_R_factor_all 0.0311
_refine_ls_R_factor_gt 0.0288
_refine_ls_shift/su_max 0.000
_refine_ls_shift/su_mean 0.000
_refine_ls_structure_factor_coef Fsqd
_refine_ls_weighting_details 'calc w=1/[\s^2^(Fo^2^)+(0.1000P)^2^+0.0000P] where P=(Fo^2^+2Fc^2^)/3'
_refine_ls_weighting_scheme calc
_refine_ls_wR_factor_gt 0.0870
_refine_ls_wR_factor_ref 0.0914
_reflns_number_gt 3580
_reflns_number_total 3810
_reflns_threshold_expression >2sigma(I)
_cod_data_source_file ICA-2013-394-259-268-6.cif
_cod_data_source_block 8jy222new
_cod_original_sg_symbol_Hall -C2yc
_cod_original_sg_symbol_H-M C2/c
_cod_database_code 1512749

loop_
_symmetry_equiv_pos_as_xyz
'x, y, z'
'-x, y, -z+1/2'
'x+1/2, y+1/2, z'
'-x+1/2, y+1/2, -z+1/2'
'-x, -y, -z'
'x, -y, z-1/2'
'-x+1/2, -y+1/2, -z'
'x+1/2, -y+1/2, z-1/2'

loop_
_atom_site_label
_atom_site_type_symbol
_atom_site_fract_x
_atom_site_fract_y
_atom_site_fract_z
_atom_site_U_iso_or_equiv
_atom_site_adp_type
_atom_site_occupancy
_atom_site_symmetry_multiplicity
_atom_site_calc_flag
_atom_site_refinement_flags
Ba1 Ba 1.0000 0.062503(11) 0.7500 0.03162(10) Uani 1 2 d S
N1 N 1.1268(2) 0.04609(17) 0.65592(12) 0.0490(6) Uani 1 1 d .
N2 N 1.0000 0.2599(2) 0.7500 0.0490(7) Uani 1 2 d S
O1 O 0.86427(11) 0.00148(10) 0.67090(7) 0.0333(3) Uani 1 1 d .
C1 C 0.78978(16) -0.02892(16) 0.62951(10) 0.0285(4) Uani 1 1 d .
C2 C 0.77977(17) -0.12445(16) 0.61385(11) 0.0354(4) Uani 1 1 d .
C3 C 0.69553(18) -0.15510(16) 0.57363(11) 0.0354(4) Uani 1 1 d .
H3 H 0.6890 -0.2174 0.5644 0.042 Uiso 1 1 calc R
C4 C 0.62061(19) -0.0951(2) 0.54676(13) 0.0442(4) Uani 1 1 d .
H4 H 0.5636 -0.1172 0.5211 0.053 Uiso 1 1 calc R
C5 C 0.63227(19) -0.00230(19) 0.55881(12) 0.0442(4) Uani 1 1 d .
H5 H 0.5826 0.0378 0.5404 0.053 Uiso 1 1 calc R
C6 C 0.71541(18) 0.03329(17) 0.59738(11) 0.0325(5) Uani 1 1 d .
C7 C 0.72896(18) 0.13813(15) 0.60666(11) 0.0354(4) Uani 1 1 d .
C9 C 0.6474(2) 0.19207(19) 0.56381(13) 0.0510(6) Uani 1 1 d .
H9A H 0.6576 0.2566 0.5712 0.076 Uiso 1 1 calc .
H9B H 0.5832 0.1748 0.5729 0.076 Uiso 1 1 calc .
H9C H 0.6505 0.1785 0.5206 0.076 Uiso 1 1 calc .
C10 C 0.8296(2) 0.16855(17) 0.59086(13) 0.0461(6) Uani 1 1 d .
H10A H 0.8315 0.1559 0.5473 0.069 Uiso 1 1 calc .
H10B H 0.8823 0.1357 0.6168 0.069 Uiso 1 1 calc .
H10C H 0.8381 0.2332 0.5985 0.069 Uiso 1 1 calc .
C11 C 0.86168(18) -0.19235(15) 0.64203(11) 0.0354(4) Uani 1 1 d .
C12 C 0.8668(2) -0.19630(18) 0.71339(12) 0.0468(6) Uani 1 1 d .
H12A H 0.8890 -0.1382 0.7315 0.070 Uiso 1 1 calc .
H12B H 0.9128 -0.2434 0.7306 0.070 Uiso 1 1 calc .
H12C H 0.8018 -0.2099 0.7229 0.070 Uiso 1 1 calc .
C13 C 0.8399(2) -0.29015(18) 0.61695(16) 0.0560(7) Uani 1 1 d .
H13A H 0.8929 -0.3303 0.6353 0.084 Uiso 1 1 calc .
H13B H 0.8352 -0.2903 0.5720 0.084 Uiso 1 1 calc .
H13C H 0.7780 -0.3110 0.6279 0.084 Uiso 1 1 calc .
C14 C 0.96214(18) -0.16362(16) 0.62503(12) 0.0416(5) Uani 1 1 d .
H14A H 0.9758 -0.1010 0.6373 0.062 Uiso 1 1 calc .
H14B H 0.9598 -0.1695 0.5804 0.062 Uiso 1 1 calc .
H14C H 1.0139 -0.2024 0.6467 0.062 Uiso 1 1 calc .
C15 C 1.1043(3) 0.06250(19) 0.59408(18) 0.0641(6) Uani 1 1 d .
H15 H 1.0484 0.0980 0.5794 0.077 Uiso 1 1 calc R
C16 C 1.1603(3) 0.0292(3) 0.55095(14) 0.0641(6) Uani 1 1 d .
H16 H 1.1427 0.0424 0.5083 0.077 Uiso 1 1 calc R
C17 C 1.2404(3) -0.0226(2) 0.57193(16) 0.0669(6) Uani 1 1 d .
H17 H 1.2791 -0.0457 0.5438 0.080 Uiso 1 1 calc R
C18 C 1.2652(3) -0.0415(2) 0.63495(18) 0.0669(6) Uani 1 1 d .
H18 H 1.3200 -0.0780 0.6503 0.080 Uiso 1 1 calc R
C19 C 1.2067(2) -0.00486(19) 0.67464(13) 0.0508(6) Uani 1 1 d .
H19 H 1.2244 -0.0166 0.7175 0.061 Uiso 1 1 calc R
C20 C 1.0485(2) 0.3083(2) 0.71159(14) 0.0537(7) Uani 1 1 d .
H20 H 1.0823 0.2764 0.6843 0.064 Uiso 1 1 calc R
C21 C 1.0508(3) 0.4020(2) 0.71031(16) 0.0626(8) Uani 1 1 d .
H21 H 1.0860 0.4328 0.6832 0.075 Uiso 1 1 calc R
C22 C 1.0000 0.4497(3) 0.7500 0.0711(15) Uani 1 2 d S
H22 H 1.0000 0.5135 0.7500 0.085 Uiso 1 2 calc SR
C8 C 0.7224(2) 0.16432(18) 0.67499(13) 0.0513(7) Uani 1 1 d .
H8A H 0.7338 0.2290 0.6807 0.077 Uiso 1 1 calc .
H8B H 0.7720 0.1310 0.7032 0.077 Uiso 1 1 calc .
H8C H 0.6573 0.1493 0.6837 0.077 Uiso 1 1 calc .

loop_
_atom_site_aniso_label
_atom_site_aniso_U_11
_atom_site_aniso_U_22
_atom_site_aniso_U_33
_atom_site_aniso_U_23
_atom_site_aniso_U_13
_atom_site_aniso_U_12
Ba1 0.03225(14) 0.03790(15) 0.02368(14) 0.000 0.00174(9) 0.000
N1 0.0455(14) 0.0643(14) 0.0398(13) -0.0056(10) 0.0150(11) -0.0108(11)
N2 0.0467(17) 0.0479(17) 0.0533(19) 0.000 0.0112(15) 0.000
O1 0.0347(8) 0.0348(8) 0.0287(8) -0.0011(6) 0.0005(6) 0.0023(6)
C1 0.0294(11) 0.0361(11) 0.0203(10) 0.0018(9) 0.0052(8) 0.0010(9)
C2 0.0357(8) 0.0379(8) 0.0315(8) -0.0007(7) 0.0026(7) -0.0009(7)
C3 0.0357(8) 0.0379(8) 0.0315(8) -0.0007(7) 0.0026(7) -0.0009(7)
C4 0.0356(10) 0.0525(10) 0.0406(10) 0.0021(8) -0.0047(8) 0.0052(8)
C5 0.0356(10) 0.0525(10) 0.0406(10) 0.0021(8) -0.0047(8) 0.0052(8)
C6 0.0341(12) 0.0358(11) 0.0288(12) 0.0003(10) 0.0087(9) 0.0070(10)
C7 0.0427(9) 0.0321(8) 0.0314(8) 0.0012(6) 0.0060(7) 0.0058(7)
C9 0.0624(17) 0.0422(13) 0.0476(15) 0.0025(12) 0.0074(13) 0.0190(13)
C10 0.0590(16) 0.0359(12) 0.0443(15) 0.0027(10) 0.0114(12) 0.0033(11)
C11 0.0427(9) 0.0321(8) 0.0314(8) 0.0012(6) 0.0060(7) 0.0058(7)
C12 0.0467(13) 0.0528(14) 0.0403(14) 0.0176(11) 0.0058(11) 0.0053(12)
C13 0.0597(17) 0.0325(12) 0.070(2) 0.0018(12) -0.0048(15) 0.0038(12)
C14 0.0369(12) 0.0419(13) 0.0466(14) 0.0026(10) 0.0082(11) 0.0113(10)
C15 0.0777(17) 0.0786(15) 0.0376(12) -0.0034(9) 0.0142(11) -0.0159(12)
C16 0.0777(17) 0.0786(15) 0.0376(12) -0.0034(9) 0.0142(11) -0.0159(12)
C17 0.0781(16) 0.0610(12) 0.0675(14) -0.0221(12) 0.0298(13) -0.0110(12)
C18 0.0781(16) 0.0610(12) 0.0675(14) -0.0221(12) 0.0298(13) -0.0110(12)
C19 0.0597(16) 0.0526(15) 0.0418(14) -0.0040(12) 0.0140(12) -0.0125(13)
C20 0.0505(15) 0.0625(17) 0.0507(15) -0.0041(13) 0.0161(13) -0.0044(13)
C21 0.069(2) 0.0596(18) 0.0606(19) 0.0102(16) 0.0144(16) -0.0097(16)
C22 0.099(4) 0.046(2) 0.068(4) 0.000 0.011(3) 0.000
C8 0.0706(18) 0.0475(14) 0.0379(14) -0.0082(11) 0.0154(13) 0.0148(13)

loop_
_atom_type_symbol
_atom_type_description
_atom_type_scat_dispersion_real
_atom_type_scat_dispersion_imag
_atom_type_scat_source
C C 0.0033 0.0016 'International Tables Vol C Tables 4.2.6.8 and 6.1.1.4'
H H 0.0000 0.0000 'International Tables Vol C Tables 4.2.6.8 and 6.1.1.4'
N N 0.0061 0.0033 'International Tables Vol C Tables 4.2.6.8 and 6.1.1.4'
O O 0.0106 0.0060 'International Tables Vol C Tables 4.2.6.8 and 6.1.1.4'
Ba Ba -0.3244 2.2819 'International Tables Vol C Tables 4.2.6.8 and 6.1.1.4'

loop_
_geom_angle_atom_site_label_1
_geom_angle_atom_site_label_2
_geom_angle_atom_site_label_3
_geom_angle
_geom_angle_site_symmetry_1
_geom_angle_site_symmetry_3
O1 Ba1 O1 137.59(7) . 2_756
O1 Ba1 N2 111.20(3) . .
O1 Ba1 N2 111.20(3) 2_756 .
O1 Ba1 N1 89.41(7) . 2_756
O1 Ba1 N1 87.15(6) 2_756 2_756
N2 Ba1 N1 94.76(5) . 2_756
O1 Ba1 N1 87.15(6) . .
O1 Ba1 N1 89.41(7) 2_756 .
N2 Ba1 N1 94.76(5) . .
N1 Ba1 N1 170.48(10) 2_756 .
C19 N1 C15 116.3(3) . .
C19 N1 Ba1 112.96(18) . .
C15 N1 Ba1 128.5(3) . .
C20 N2 C20 116.5(3) 2_756 .
C20 N2 Ba1 121.76(17) 2_756 .
C20 N2 Ba1 121.75(17) . .
C1 O1 Ba1 177.92(14) . .
O1 C1 C2 121.4(2) . .
O1 C1 C6 120.9(2) . .
C2 C1 C6 117.7(2) . .
C3 C2 C1 119.7(2) . .
C3 C2 C11 120.4(2) . .
C1 C2 C11 119.9(2) . .
C2 C3 C4 121.8(2) . .
C2 C3 H3 119.1 . .
C4 C3 H3 119.1 . .
C5 C4 C3 118.9(2) . .
C5 C4 H4 120.5 . .
C3 C4 H4 120.5 . .
C4 C5 C6 122.4(2) . .
C4 C5 H5 118.8 . .
C6 C5 H5 118.8 . .
C5 C6 C1 119.1(2) . .
C5 C6 C7 120.9(2) . .
C1 C6 C7 119.9(2) . .
C10 C7 C9 107.5(2) . .
C10 C7 C8 109.8(2) . .
C9 C7 C8 107.3(2) . .
C10 C7 C6 110.41(18) . .
C9 C7 C6 111.7(2) . .
C8 C7 C6 110.12(18) . .
C7 C9 H9A 109.5 . .
C7 C9 H9B 109.5 . .
H9A C9 H9B 109.5 . .
C7 C9 H9C 109.5 . .
H9A C9 H9C 109.5 . .
H9B C9 H9C 109.5 . .
C7 C10 H10A 109.5 . .
C7 C10 H10B 109.5 . .
H10A C10 H10B 109.5 . .
C7 C10 H10C 109.5 . .
H10A C10 H10C 109.5 . .
H10B C10 H10C 109.5 . .
C12 C11 C14 111.0(2) . .
C12 C11 C13 107.0(2) . .
C14 C11 C13 107.3(2) . .
C12 C11 C2 109.24(18) . .
C14 C11 C2 110.24(18) . .
C13 C11 C2 112.0(2) . .
C11 C12 H12A 109.5 . .
C11 C12 H12B 109.5 . .
H12A C12 H12B 109.5 . .
C11 C12 H12C 109.5 . .
H12A C12 H12C 109.5 . .
H12B C12 H12C 109.5 . .
C11 C13 H13A 109.5 . .
C11 C13 H13B 109.5 . .
H13A C13 H13B 109.5 . .
C11 C13 H13C 109.5 . .
H13A C13 H13C 109.5 . .
H13B C13 H13C 109.5 . .
C11 C14 H14A 109.5 . .
C11 C14 H14B 109.5 . .
H14A C14 H14B 109.5 . .
C11 C14 H14C 109.5 . .
H14A C14 H14C 109.5 . .
H14B C14 H14C 109.5 . .
N1 C15 C16 123.1(4) . .
N1 C15 H15 118.4 . .
C16 C15 H15 118.4 . .
C17 C16 C15 118.6(3) . .
C17 C16 H16 120.7 . .
C15 C16 H16 120.7 . .
C16 C17 C18 119.9(3) . .
C16 C17 H17 120.0 . .
C18 C17 H17 120.0 . .
C19 C18 C17 117.9(4) . .
C19 C18 H18 121.1 . .
C17 C18 H18 121.1 . .
N1 C19 C18 124.2(3) . .
N1 C19 H19 117.9 . .
C18 C19 H19 117.9 . .
N2 C20 C21 123.6(3) . .
N2 C20 H20 118.2 . .
C21 C20 H20 118.2 . .
C20 C21 C22 118.5(3) . .
C20 C21 H21 120.8 . .
C22 C21 H21 120.7 . .
C21 C22 C21 119.2(4) 2_756 .
C21 C22 H22 120.4 2_756 .
C21 C22 H22 120.4 . .
C7 C8 H8A 109.5 . .
C7 C8 H8B 109.5 . .
H8A C8 H8B 109.5 . .
C7 C8 H8C 109.5 . .
H8A C8 H8C 109.5 . .
H8B C8 H8C 109.5 . .

loop_
_geom_bond_atom_site_label_1
_geom_bond_atom_site_label_2
_geom_bond_distance
_geom_bond_site_symmetry_2
Ba1 O1 2.4585(14) .
Ba1 O1 2.4585(14) 2_756
Ba1 N2 2.876(3) .
Ba1 N1 2.882(2) 2_756
Ba1 N1 2.882(2) .
N1 C19 1.322(4) .
N1 C15 1.337(5) .
N2 C20 1.341(3) 2_756
N2 C20 1.341(3) .
O1 C1 1.309(3) .
C1 C2 1.434(3) .
C1 C6 1.445(3) .
C2 C3 1.389(3) .
C2 C11 1.536(3) .
C3 C4 1.392(4) .
C3 H3 0.9300 .
C4 C5 1.381(4) .
C4 H4 0.9300 .
C5 C6 1.386(3) .
C5 H5 0.9300 .
C6 C7 1.548(3) .
C7 C10 1.529(4) .
C7 C9 1.535(3) .
C7 C8 1.537(3) .
C9 H9A 0.9600 .
C9 H9B 0.9600 .
C9 H9C 0.9600 .
C10 H10A 0.9600 .
C10 H10B 0.9600 .
C10 H10C 0.9600 .
C11 C12 1.528(3) .
C11 C14 1.530(3) .
C11 C13 1.535(3) .
C12 H12A 0.9600 .
C12 H12B 0.9600 .
C12 H12C 0.9600 .
C13 H13A 0.9600 .
C13 H13B 0.9600 .
C13 H13C 0.9600 .
C14 H14A 0.9600 .
C14 H14B 0.9600 .
C14 H14C 0.9600 .
C15 C16 1.384(5) .
C15 H15 0.9300 .
C16 C17 1.339(5) .
C16 H16 0.9300 .
C17 C18 1.371(5) .
C17 H17 0.9300 .
C18 C19 1.369(4) .
C18 H18 0.9300 .
C19 H19 0.9300 .
C20 C21 1.366(4) .
C20 H20 0.9300 .
C21 C22 1.374(4) .
C21 H21 0.9300 .
C22 C21 1.374(4) 2_756
C22 H22 0.9300 .
C8 H8A 0.9600 .
C8 H8B 0.9600 .
C8 H8C 0.9600 .
